data_3000196
loop_
_publ_author_name
'Jos\'e Manuel M\'endez-Arriaga'
'Erika Rubio-Mirallas'
'Miguel Quir\'os'
'Manuel S\'anchez-Moreno'

_publ_section_title
;
 Zinc 1,2,4-triazolo[1,5-a]pyrimidine Complexes: Synthesis, Structural
 Characterization and their Effect Against Chagas Disease.
;
_journal_issue 4
_journal_name_full 'Medicinal chemistry (Shariqah (United Arab Emirates))'
_journal_page_first 444
_journal_page_last 451
_journal_paper_doi 10.2174/1573406417666210812162500
_journal_volume 18
_journal_year 2022
_chemical_formula_moiety 'C5 H15 N5 O5 Zn 2+, C5 H5 N5, O4 S 2-'
_chemical_formula_sum 'C10 H20 N10 O9 S Zn'
_chemical_formula_weight 521.79
_space_group_crystal_system monoclinic
_space_group_IT_number 14
_space_group_name_Hall '-P 2ybc'
_space_group_name_H-M_alt 'P 1 21/c 1'
_symmetry_space_group_name_Hall '-P 2ybc'
_symmetry_space_group_name_H-M 'P 1 21/c 1'
_atom_sites_solution_hydrogens difmap
_atom_sites_solution_primary direct
_atom_sites_solution_secondary difmap
_audit_creation_method SHELXL-2014/7
_cell_angle_alpha 90
_cell_angle_beta 91.352(2)
_cell_angle_gamma 90
_cell_formula_units_Z 4
_cell_length_a 7.5409(3)
_cell_length_b 21.4401(8)
_cell_length_c 11.7364(5)
_cell_measurement_reflns_used 9967
_cell_measurement_temperature 150(2)
_cell_measurement_theta_max 28.72
_cell_measurement_theta_min 2.57
_cell_volume 1896.99(13)
_computing_cell_refinement 'Bruker SAINT'
_computing_data_collection 'Bruker APEX2'
_computing_data_reduction 'Bruker SAINT'
_computing_publication_material 'SHELXL-2014/7 (Sheldrick, 2014)'
_computing_structure_refinement 'SHELXL-2014/7 (Sheldrick, 2014)'
_computing_structure_solution 'SHELXS-97 (Sheldrick 2008)'
_diffrn_ambient_temperature 150(2)
_diffrn_measured_fraction_theta_full 0.998
_diffrn_measured_fraction_theta_max 0.993
_diffrn_measurement_device_type 'Bruker APEX-II CCD'
_diffrn_measurement_method '\f and \w scans'
_diffrn_radiation_type MoK\a
_diffrn_radiation_wavelength 0.71073
_diffrn_reflns_av_R_equivalents 0.0253
_diffrn_reflns_av_unetI/netI 0.0244
_diffrn_reflns_Laue_measured_fraction_full 0.998
_diffrn_reflns_Laue_measured_fraction_max 0.993
_diffrn_reflns_limit_h_max 10
_diffrn_reflns_limit_h_min -8
_diffrn_reflns_limit_k_max 28
_diffrn_reflns_limit_k_min -28
_diffrn_reflns_limit_l_max 15
_diffrn_reflns_limit_l_min -14
_diffrn_reflns_number 17533
_diffrn_reflns_point_group_measured_fraction_full 0.998
_diffrn_reflns_point_group_measured_fraction_max 0.993
_diffrn_reflns_theta_full 25.242
_diffrn_reflns_theta_max 28.760
_diffrn_reflns_theta_min 2.574
_exptl_absorpt_coefficient_mu 1.478
_exptl_absorpt_correction_T_max 0.7458
_exptl_absorpt_correction_T_min 0.6415
_exptl_absorpt_correction_type multi-scan
_exptl_absorpt_process_details 'SADABS-2014/3 (Bruker 2014)'
_exptl_crystal_colour colourless
_exptl_crystal_density_diffrn 1.827
_exptl_crystal_description prismatic
_exptl_crystal_F_000 1072
_exptl_crystal_size_max 0.180
_exptl_crystal_size_mid 0.120
_exptl_crystal_size_min 0.120
_refine_diff_density_max 0.301
_refine_diff_density_min -0.712
_refine_diff_density_rms 0.083
_refine_ls_extinction_coef .
_refine_ls_extinction_method none
_refine_ls_goodness_of_fit_ref 0.892
_refine_ls_hydrogen_treatment mixed
_refine_ls_matrix_type full
_refine_ls_number_parameters 310
_refine_ls_number_reflns 4886
_refine_ls_number_restraints 10
_refine_ls_restrained_S_all 0.892
_refine_ls_R_factor_all 0.0357
_refine_ls_R_factor_gt 0.0294
_refine_ls_shift/su_max 0.001
_refine_ls_shift/su_mean 0.000
_refine_ls_structure_factor_coef Fsqd
_refine_ls_weighting_details 'w=1/[\s^2^(Fo^2^)+(0.1000P)^2^] where P=(Fo^2^+2Fc^2^)/3'
_refine_ls_weighting_scheme calc
_refine_ls_wR_factor_gt 0.1014
_refine_ls_wR_factor_ref 0.1078
_reflns_Friedel_coverage 0.000
_reflns_Friedel_fraction_full .
_reflns_Friedel_fraction_max .
_reflns_number_gt 4340
_reflns_number_total 4886
_reflns_threshold_expression 'I > 2\s(I)'
_cod_data_source_file zn7atpso4_x.cif
_cod_data_source_block zn7atpso4
_cod_original_cell_volume 1896.98(13)
_cod_database_code 3000196
_cod_database_fobs_code 3000196
_shelx_shelxl_version_number 2014/7
_shelx_space_group_comment
;
The symmetry employed for this shelxl refinement is uniquely defined
by the following loop, which should always be used as a source of
symmetry information in preference to the above space-group names.
They are only intended as comments.
;
_shelx_estimated_absorpt_t_min 0.777
_shelx_estimated_absorpt_t_max 0.843

loop_
_space_group_symop_operation_xyz
'x, y, z'
'-x, y+1/2, -z+1/2'
'-x, -y, -z'
'x, -y-1/2, z-1/2'

loop_
_atom_site_label
_atom_site_type_symbol
_atom_site_fract_x
_atom_site_fract_y
_atom_site_fract_z
_atom_site_U_iso_or_equiv
_atom_site_adp_type
_atom_site_occupancy
_atom_site_site_symmetry_order
_atom_site_calc_flag
_atom_site_refinement_flags_posn
_atom_site_refinement_flags_adp
_atom_site_refinement_flags_occupancy
_atom_site_disorder_assembly
_atom_site_disorder_group
Zn Zn 0.20011(3) 0.30670(2) 0.60110(2) 0.01017(9) Uani 1 1 d . . . . .
N1A N 0.5115(2) 0.45909(7) 0.73099(13) 0.0141(3) Uani 1 1 d . . . . .
C2A C 0.4659(2) 0.40035(8) 0.71148(15) 0.0136(3) Uani 1 1 d . . . . .
H2A H 0.5125 0.3671 0.7564 0.016 Uiso 1 1 d R U . . .
N3A N 0.34964(19) 0.39060(6) 0.62376(13) 0.0119(3) Uani 1 1 d . . . . .
C3AA C 0.3182(2) 0.44806(7) 0.58238(15) 0.0110(3) Uani 1 1 d . . . . .
N4A N 0.2131(2) 0.46472(7) 0.49446(13) 0.0139(3) Uani 1 1 d . . . . .
C5A C 0.2069(2) 0.52703(8) 0.47689(16) 0.0151(3) Uani 1 1 d . . . . .
H5A H 0.1348 0.5415 0.4149 0.018 Uiso 1 1 d R U . . .
C6A C 0.2961(2) 0.57158(8) 0.54204(15) 0.0148(3) Uani 1 1 d . . . . .
H6A H 0.2821 0.6146 0.5248 0.018 Uiso 1 1 d R U . . .
C7A C 0.4062(2) 0.55296(8) 0.63338(15) 0.0127(3) Uani 1 1 d . . . . .
N7A N 0.4996(2) 0.58858(7) 0.70457(14) 0.0168(3) Uani 1 1 d . . . . .
H71A H 0.5647 0.5714 0.7593 0.020 Uiso 1 1 d R U . . .
H72A H 0.4966 0.6294 0.6972 0.020 Uiso 1 1 d R U . . .
N8A N 0.41471(19) 0.48962(6) 0.64767(12) 0.0119(3) Uani 1 1 d . . . . .
N1B N 0.6847(2) 0.55452(7) 0.93711(14) 0.0162(3) Uani 1 1 d . . . . .
C2B C 0.7072(3) 0.61199(8) 0.97700(16) 0.0171(4) Uani 1 1 d . . . . .
H2B H 0.6641 0.6472 0.9358 0.021 Uiso 1 1 d R U . . .
N3B N 0.7951(2) 0.61824(7) 1.07850(14) 0.0174(3) Uani 1 1 d . . . . .
C3AB C 0.8337(2) 0.55911(8) 1.10676(15) 0.0137(3) Uani 1 1 d . . . . .
N4B N 0.9222(2) 0.53830(7) 1.19958(14) 0.0171(3) Uani 1 1 d . . . . .
C5B C 0.9393(3) 0.47579(9) 1.20405(16) 0.0182(4) Uani 1 1 d . . . . .
H5B H 1.0004 0.4589 1.2686 0.022 Uiso 1 1 d R U . . .
C6B C 0.8752(3) 0.43405(8) 1.12342(16) 0.0171(4) Uani 1 1 d . . . . .
H6B H 0.8912 0.3905 1.1340 0.021 Uiso 1 1 d R U . . .
C7B C 0.7857(2) 0.45648(8) 1.02571(16) 0.0140(3) Uani 1 1 d . . . . .
N7B N 0.7190(2) 0.42381(7) 0.93882(14) 0.0177(3) Uani 1 1 d . . . . .
H71B H 0.6647 0.4431 0.8817 0.021 Uiso 1 1 d R U . . .
H72B H 0.7289 0.3829 0.9383 0.021 Uiso 1 1 d R U . . .
N8B N 0.7676(2) 0.52031(7) 1.02247(13) 0.0130(3) Uani 1 1 d . . . . .
O1W O 0.03550(17) 0.22881(6) 0.58749(11) 0.0139(3) Uani 1 1 d D . . . .
H11W H -0.015(3) 0.2240(11) 0.6482(12) 0.017 Uiso 1 1 d D U . . .
H12W H -0.041(2) 0.2305(11) 0.5361(15) 0.017 Uiso 1 1 d D U . . .
O2W O 0.24393(17) 0.28013(6) 0.77221(11) 0.0137(3) Uani 1 1 d D . . . .
H21W H 0.326(2) 0.2603(9) 0.7991(19) 0.016 Uiso 1 1 d D U . . .
H22W H 0.233(3) 0.3095(8) 0.8164(16) 0.016 Uiso 1 1 d D U . . .
O3W O -0.02179(17) 0.35841(6) 0.65808(11) 0.0139(3) Uani 1 1 d D . . . .
H31W H -0.009(3) 0.3863(8) 0.7040(16) 0.017 Uiso 1 1 d D U . . .
H32W H -0.112(2) 0.3410(10) 0.6785(19) 0.017 Uiso 1 1 d D U . . .
O4W O 0.42941(18) 0.25630(6) 0.56219(11) 0.0134(3) Uani 1 1 d D . . . .
H41W H 0.471(3) 0.2657(10) 0.5003(12) 0.016 Uiso 1 1 d D U . . .
H42W H 0.514(2) 0.2645(10) 0.6051(17) 0.016 Uiso 1 1 d D U . . .
O5W O 0.15104(18) 0.33453(6) 0.43170(11) 0.0155(3) Uani 1 1 d D . . . .
H51W H 0.063(2) 0.3217(10) 0.3951(19) 0.019 Uiso 1 1 d D U . . .
H52W H 0.152(3) 0.3722(5) 0.429(2) 0.019 Uiso 1 1 d D U . . .
S S 0.72772(5) 0.24702(2) 0.82166(4) 0.00989(11) Uani 1 1 d . . . . .
O1P O 0.86171(18) 0.19853(6) 0.80060(12) 0.0162(3) Uani 1 1 d . . . . .
O2P O 0.78409(18) 0.28808(6) 0.91654(11) 0.0168(3) Uani 1 1 d . . . . .
O3P O 0.70035(17) 0.28479(6) 0.71659(11) 0.0155(3) Uani 1 1 d . . . . .
O4P O 0.55561(16) 0.21712(6) 0.84902(11) 0.0140(3) Uani 1 1 d . . . . .

loop_
_atom_site_aniso_label
_atom_site_aniso_U_11
_atom_site_aniso_U_22
_atom_site_aniso_U_33
_atom_site_aniso_U_23
_atom_site_aniso_U_13
_atom_site_aniso_U_12
Zn 0.01036(13) 0.00828(13) 0.01177(13) -0.00037(6) -0.00151(8) -0.00077(6)
N1A 0.0151(7) 0.0109(6) 0.0159(7) 0.0018(5) -0.0051(6) 0.0000(5)
C2A 0.0138(8) 0.0092(7) 0.0177(9) 0.0007(6) -0.0026(6) 0.0006(6)
N3A 0.0114(7) 0.0085(6) 0.0156(7) 0.0009(5) -0.0018(5) -0.0002(5)
C3AA 0.0095(7) 0.0105(7) 0.0131(8) -0.0007(6) 0.0016(6) -0.0014(6)
N4A 0.0126(7) 0.0126(7) 0.0165(7) 0.0024(5) -0.0023(6) 0.0007(6)
C5A 0.0130(8) 0.0144(8) 0.0178(9) 0.0032(6) 0.0002(7) 0.0012(6)
C6A 0.0161(8) 0.0095(7) 0.0188(9) 0.0041(6) 0.0010(7) 0.0027(6)
C7A 0.0123(8) 0.0089(7) 0.0170(8) -0.0001(6) 0.0029(6) 0.0004(6)
N7A 0.0214(8) 0.0078(6) 0.0209(8) -0.0009(6) -0.0035(6) -0.0012(6)
N8A 0.0129(7) 0.0087(6) 0.0141(7) 0.0003(5) -0.0013(5) 0.0003(5)
N1B 0.0182(8) 0.0138(7) 0.0165(8) 0.0008(6) -0.0039(6) 0.0028(6)
C2B 0.0214(9) 0.0115(8) 0.0184(9) -0.0005(6) -0.0004(7) 0.0016(7)
N3B 0.0224(8) 0.0119(7) 0.0179(8) -0.0020(6) 0.0011(6) 0.0012(6)
C3AB 0.0144(8) 0.0123(8) 0.0144(8) -0.0027(6) 0.0020(6) -0.0028(6)
N4B 0.0208(8) 0.0147(7) 0.0156(8) -0.0029(6) -0.0002(6) 0.0000(6)
C5B 0.0208(9) 0.0177(8) 0.0158(9) 0.0013(7) -0.0017(7) 0.0021(7)
C6B 0.0196(9) 0.0118(8) 0.0199(9) 0.0015(7) -0.0002(7) 0.0012(7)
C7B 0.0134(8) 0.0104(7) 0.0184(9) -0.0006(6) 0.0043(7) -0.0008(6)
N7B 0.0225(8) 0.0104(7) 0.0199(8) -0.0034(6) -0.0056(6) 0.0009(6)
N8B 0.0152(7) 0.0100(7) 0.0138(7) -0.0010(5) -0.0001(6) 0.0002(5)
O1W 0.0135(6) 0.0138(6) 0.0144(6) -0.0009(5) -0.0004(5) -0.0032(5)
O2W 0.0172(6) 0.0118(6) 0.0120(6) -0.0003(4) -0.0020(5) 0.0041(5)
O3W 0.0123(6) 0.0109(6) 0.0186(7) -0.0012(5) 0.0012(5) -0.0003(5)
O4W 0.0120(6) 0.0160(6) 0.0123(6) -0.0003(5) -0.0007(5) 0.0006(5)
O5W 0.0185(6) 0.0133(6) 0.0144(6) -0.0006(5) -0.0045(5) -0.0035(5)
S 0.0095(2) 0.00867(19) 0.0114(2) 0.00067(13) -0.00150(15) 0.00010(14)
O1P 0.0131(6) 0.0157(6) 0.0198(7) -0.0008(5) -0.0018(5) 0.0048(5)
O2P 0.0201(7) 0.0133(6) 0.0168(6) -0.0035(5) -0.0046(5) -0.0006(5)
O3P 0.0135(6) 0.0181(6) 0.0148(6) 0.0066(5) -0.0027(5) -0.0011(5)
O4P 0.0135(6) 0.0109(6) 0.0175(6) 0.0011(4) 0.0020(5) -0.0010(5)

loop_
_atom_type_symbol
_atom_type_description
_atom_type_scat_dispersion_real
_atom_type_scat_dispersion_imag
_atom_type_scat_source
C C 0.0033 0.0016 'International Tables Vol C Tables 4.2.6.8 and 6.1.1.4'
H H 0.0000 0.0000 'International Tables Vol C Tables 4.2.6.8 and 6.1.1.4'
N N 0.0061 0.0033 'International Tables Vol C Tables 4.2.6.8 and 6.1.1.4'
O O 0.0106 0.0060 'International Tables Vol C Tables 4.2.6.8 and 6.1.1.4'
S S 0.1246 0.1234 'International Tables Vol C Tables 4.2.6.8 and 6.1.1.4'
Zn Zn 0.2839 1.4301 'International Tables Vol C Tables 4.2.6.8 and 6.1.1.4'

loop_
_geom_angle_atom_site_label_1
_geom_angle_atom_site_label_2
_geom_angle_atom_site_label_3
_geom_angle
_geom_angle_site_symmetry_1
_geom_angle_site_symmetry_3
O1W Zn O4W 93.61(5) . .
O1W Zn O5W 93.66(5) . .
O4W Zn O5W 93.90(5) . .
O1W Zn O2W 86.34(5) . .
O4W Zn O2W 87.52(5) . .
O5W Zn O2W 178.58(5) . .
O1W Zn O3W 88.30(5) . .
O4W Zn O3W 174.09(5) . .
O5W Zn O3W 91.56(5) . .
O2W Zn O3W 87.03(5) . .
O1W Zn N3A 174.66(5) . .
O4W Zn N3A 91.46(5) . .
O5W Zn N3A 87.66(5) . .
O2W Zn N3A 92.21(5) . .
O3W Zn N3A 86.49(5) . .
C2A N1A N8A 101.47(13) . .
N1A C2A N3A 116.08(15) . .
N1A C2A H2A 121.8 . .
N3A C2A H2A 122.1 . .
C3AA N3A C2A 103.82(14) . .
C3AA N3A Zn 129.74(11) . .
C2A N3A Zn 123.75(11) . .
N4A C3AA N3A 128.40(15) . .
N4A C3AA N8A 123.72(15) . .
N3A C3AA N8A 107.88(14) . .
C3AA N4A C5A 113.57(15) . .
N4A C5A C6A 125.55(16) . .
N4A C5A H5A 117.2 . .
C6A C5A H5A 117.3 . .
C5A C6A C7A 119.82(16) . .
C5A C6A H6A 120.1 . .
C7A C6A H6A 120.1 . .
N7A C7A N8A 118.20(16) . .
N7A C7A C6A 128.09(16) . .
N8A C7A C6A 113.71(15) . .
C7A N7A H71A 120.0 . .
C7A N7A H72A 120.0 . .
H71A N7A H72A 120.0 . .
C7A N8A N1A 125.64(14) . .
C7A N8A C3AA 123.55(15) . .
N1A N8A C3AA 110.73(14) . .
C2B N1B N8B 100.69(14) . .
N1B C2B N3B 117.21(16) . .
N1B C2B H2B 121.3 . .
N3B C2B H2B 121.5 . .
C3AB N3B C2B 102.86(15) . .
N4B C3AB N3B 128.08(16) . .
N4B C3AB N8B 123.21(15) . .
N3B C3AB N8B 108.71(15) . .
C3AB N4B C5B 114.07(15) . .
N4B C5B C6B 125.90(17) . .
N4B C5B H5B 117.1 . .
C6B C5B H5B 117.0 . .
C5B C6B C7B 119.46(16) . .
C5B C6B H6B 120.4 . .
C7B C6B H6B 120.1 . .
N7B C7B N8B 117.93(16) . .
N7B C7B C6B 127.90(16) . .
N8B C7B C6B 114.17(15) . .
C7B N7B H71B 120.0 . .
C7B N7B H72B 120.0 . .
H71B N7B H72B 120.0 . .
C7B N8B C3AB 123.17(15) . .
C7B N8B N1B 126.30(14) . .
C3AB N8B N1B 110.53(14) . .
Zn O1W H11W 108.7(16) . .
Zn O1W H12W 115.2(16) . .
H11W O1W H12W 108(2) . .
Zn O2W H21W 127.9(18) . .
Zn O2W H22W 112.2(16) . .
H21W O2W H22W 104(2) . .
Zn O3W H31W 121.0(17) . .
Zn O3W H32W 121.4(17) . .
H31W O3W H32W 103(2) . .
Zn O4W H41W 113.5(16) . .
Zn O4W H42W 113.0(17) . .
H41W O4W H42W 100(2) . .
Zn O5W H51W 121.2(17) . .
Zn O5W H52W 109.0(17) . .
H51W O5W H52W 108(2) . .
O2P S O1P 111.17(8) . .
O2P S O3P 109.47(8) . .
O1P S O3P 109.11(8) . .
O2P S O4P 109.35(8) . .
O1P S O4P 109.68(7) . .
O3P S O4P 107.99(7) . .

loop_
_geom_bond_atom_site_label_1
_geom_bond_atom_site_label_2
_geom_bond_distance
_geom_bond_site_symmetry_2
Zn O1W 2.0846(13) .
Zn O4W 2.0984(13) .
Zn O5W 2.1003(13) .
Zn O2W 2.1059(13) .
Zn O3W 2.1282(13) .
Zn N3A 2.1364(14) .
N1A C2A 1.324(2) .
N1A N8A 1.3726(19) .
C2A N3A 1.353(2) .
C2A H2A 0.9500 .
N3A C3AA 1.343(2) .
C3AA N4A 1.335(2) .
C3AA N8A 1.373(2) .
N4A C5A 1.353(2) .
C5A C6A 1.388(3) .
C5A H5A 0.9500 .
C6A C7A 1.399(2) .
C6A H6A 0.9500 .
C7A N7A 1.323(2) .
C7A N8A 1.370(2) .
N7A H71A 0.8800 .
N7A H72A 0.8800 .
N1B C2B 1.327(2) .
N1B N8B 1.380(2) .
C2B N3B 1.356(2) .
C2B H2B 0.9500 .
N3B C3AB 1.341(2) .
C3AB N4B 1.340(2) .
C3AB N8B 1.377(2) .
N4B C5B 1.347(2) .
C5B C6B 1.381(3) .
C5B H5B 0.9500 .
C6B C7B 1.402(3) .
C6B H6B 0.9500 .
C7B N7B 1.327(2) .
C7B N8B 1.376(2) .
N7B H71B 0.8800 .
N7B H72B 0.8800 .
O1W H11W 0.823(10) .
O1W H12W 0.826(10) .
O2W H21W 0.810(10) .
O2W H22W 0.822(10) .
O3W H31W 0.808(9) .
O3W H32W 0.816(10) .
O4W H41W 0.823(10) .
O4W H42W 0.824(10) .
O5W H51W 0.828(10) .
O5W H52W 0.807(10) .
S O2P 1.4744(13) .
S O1P 1.4746(13) .
S O3P 1.4856(13) .
S O4P 1.4893(13) .

loop_
_geom_hbond_atom_site_label_D
_geom_hbond_atom_site_label_H
_geom_hbond_atom_site_label_A
_geom_hbond_distance_DH
_geom_hbond_distance_HA
_geom_hbond_distance_DA
_geom_hbond_angle_DHA
_geom_hbond_site_symmetry_A
N7A H71A N1B 0.88 2.28 3.123(2) 159.4 .
N7A H72A O4P 0.88 1.99 2.8550(18) 165.8 2_656
N7B H71B N1A 0.88 2.12 2.965(2) 161.3 .
N7B H72B O2P 0.88 2.09 2.964(2) 170.5 .
O1W H11W O1P 0.823(10) 2.106(10) 2.924(2) 172(2) 1_455
O1W H12W O2P 0.826(10) 1.943(11) 2.7515(18) 166(2) 4_465
O2W H21W O4P 0.810(10) 2.036(10) 2.8394(18) 171(2) .
O2W H22W N3B 0.822(10) 1.994(10) 2.816(2) 179(2) 3_667
O3W H31W N4B 0.808(9) 2.072(11) 2.8634(19) 166(2) 3_667
O3W H32W O3P 0.816(10) 1.920(11) 2.7243(18) 168(2) 1_455
O4W H41W O4P 0.823(10) 1.936(10) 2.7572(19) 175(2) 4_565
O4W H42W O3P 0.824(10) 1.945(10) 2.7670(18) 175(2) .
O5W H51W O1P 0.828(10) 1.910(10) 2.7335(18) 173(2) 4_465
O5W H52W N4A 0.807(10) 2.175(13) 2.9217(19) 154(2) .
